data_8101129
loop_
_publ_author_name
'Paulus, E. F.'
'Burgard, A.'
'Lang, H.-J.'
'Gerlach, U.'

_publ_section_title
;
Crystal structure of (S)-(+)-6-fluoro-3,4-dihydro-2,2-dimethyl-2H-
1-benzpyran-4-ammonium chloride, [(CH~3~)~2~(C~9~OH~6~)F(NH~3~)]Cl
;
_journal_issue 4
_journal_name_full 'Zeitschrift f\"ur Kristallographie - New Crystal Structures'
_journal_page_first 663
_journal_page_last 664
_journal_volume 216
_journal_year 2001
_chemical_formula_moiety 'C11 H14 F N O, H Cl'
_chemical_formula_structural '(C11 H14 F N O)(HCl)'
_chemical_formula_sum 'C11 H15 Cl F N O'
_chemical_formula_weight 231.69
_space_group_IT_number 94
_symmetry_cell_setting tetragonal
_symmetry_space_group_name_Hall 'P 4n 2n'
_symmetry_space_group_name_H-M 'P 42 21 2'
_cell_angle_alpha 90.00
_cell_angle_beta 90.00
_cell_angle_gamma 90.00
_cell_formula_units_Z 8
_cell_length_a 18.228(1)
_cell_length_b 18.228(1)
_cell_length_c 7.237(1)
_cell_measurement_temperature 193(2)
_cell_volume 2404.5(2)
_diffrn_ambient_temperature 193(2)
_exptl_crystal_density_diffrn 1.280
_cod_database_code 8101129

loop_
_symmetry_equiv_pos_as_xyz
'x, y, z'
'-x, -y, z'
'-y+1/2, x+1/2, z+1/2'
'y+1/2, -x+1/2, z+1/2'
'-x+1/2, y+1/2, -z+1/2'
'x+1/2, -y+1/2, -z+1/2'
'y, x, -z'
'-y, -x, -z'

loop_
_atom_site_label
_atom_site_type_symbol
_atom_site_fract_x
_atom_site_fract_y
_atom_site_fract_z
_atom_site_U_iso_or_equiv
_atom_site_adp_type
_atom_site_occupancy
_atom_site_symmetry_multiplicity
_atom_site_calc_flag
_atom_site_refinement_flags
_atom_site_disorder_assembly
_atom_site_disorder_group
C01 C 0.8138(3) 0.9604(2) 0.2500(10) 0.0587(16) Uani 1 8 d . . .
C02 C 0.7409(3) 0.9795(3) 0.3394(8) 0.0450(15) Uani 1 8 d . . .
C03 C 0.6788(2) 0.9363(2) 0.2514(7) 0.0384(12) Uani 1 8 d . . .
C04 C 0.6982(3) 0.8564(2) 0.2509(6) 0.0374(11) Uani 1 8 d . . .
C05 C 0.7710(3) 0.8349(2) 0.2583(7) 0.0435(13) Uani 1 8 d . . .
C06 C 0.7900(4) 0.7614(3) 0.2579(9) 0.0568(16) Uani 1 8 d . . .
C07 C 0.7366(4) 0.7084(3) 0.2475(10) 0.0701(19) Uani 1 8 d . . .
C08 C 0.6653(3) 0.7308(3) 0.2359(9) 0.0704(18) Uani 1 8 d . . .
C09 C 0.6444(3) 0.8021(3) 0.2369(9) 0.0556(14) Uani 1 8 d . . .
C10 C 0.8146(5) 0.9782(4) 0.0440(11) 0.074(2) Uani 1 8 d . . .
C11 C 0.8761(4) 0.9968(4) 0.3551(15) 0.088(3) Uani 1 8 d . . .
H021 H 0.742(2) 0.965(2) 0.480(6) 0.047(14) Uiso 1 8 d . . .
H022 H 0.731(2) 1.029(2) 0.330(5) 0.044(15) Uiso 1 8 d . . .
H03 H 0.673(2) 0.955(2) 0.125(6) 0.060(15) Uiso 1 8 d . . .
H06 H 0.834(2) 0.750(2) 0.256(8) 0.038(14) Uiso 1 8 d . . .
H07 H 0.750(3) 0.658(3) 0.260(9) 0.081(18) Uiso 1 8 d . . .
H09 H 0.596(2) 0.815(2) 0.228(6) 0.030(11) Uiso 1 8 d . . .
H101 H 0.863(4) 0.969(3) 0.001(8) 0.12(3) Uiso 1 8 d . . .
H102 H 0.783(3) 0.945(3) -0.019(7) 0.08(2) Uiso 1 8 d . . .
H103 H 0.806(3) 1.035(4) 0.026(7) 0.10(2) Uiso 1 8 d . . .
H111 H 0.877(6) 0.983(5) 0.493(12) 0.21(6) Uiso 1 8 d . . .
H112 H 0.925(3) 0.980(3) 0.287(9) 0.10(2) Uiso 1 8 d . . .
H113 H 0.873(3) 1.048(3) 0.351(6) 0.073(18) Uiso 1 8 d . . .
H11 H 0.611(2) 0.946(2) 0.460(5) 0.016(11) Uiso 1 8 d . . .
H12 H 0.601(3) 1.016(4) 0.336(8) 0.13(2) Uiso 1 8 d . . .
H13 H 0.566(3) 0.921(3) 0.312(8) 0.10(2) Uiso 1 8 d . . .
Cl1 Cl 0.61290(6) 0.94645(6) 0.78480(17) 0.0420(4) Uani 1 8 d . . .
F1 F 0.6114(2) 0.67785(17) 0.2216(7) 0.1214(15) Uani 1 8 d . . .
N1 N 0.6089(3) 0.9522(3) 0.3497(6) 0.0422(10) Uani 1 8 d . . .
O1 O 0.82791(16) 0.88301(17) 0.2741(5) 0.0582(9) Uani 1 8 d . . .

loop_
_atom_site_aniso_label
_atom_site_aniso_U_11
_atom_site_aniso_U_22
_atom_site_aniso_U_33
_atom_site_aniso_U_23
_atom_site_aniso_U_13
_atom_site_aniso_U_12
C01 0.045(3) 0.042(3) 0.089(5) -0.003(4) -0.003(4) 0.004(2)
C02 0.055(4) 0.026(3) 0.054(4) 0.002(3) -0.008(3) 0.000(3)
C03 0.048(3) 0.032(2) 0.036(3) 0.001(3) -0.005(3) 0.008(2)
C04 0.053(3) 0.031(2) 0.029(3) -0.004(3) 0.003(3) 0.003(2)
C05 0.063(3) 0.031(2) 0.036(3) -0.005(3) 0.007(3) 0.008(2)
C06 0.070(5) 0.050(4) 0.050(4) 0.007(4) 0.009(5) 0.019(3)
C07 0.105(5) 0.032(3) 0.073(4) -0.004(4) 0.031(5) 0.011(3)
C08 0.081(4) 0.047(3) 0.083(5) -0.016(4) 0.027(5) -0.011(3)
C09 0.060(4) 0.045(3) 0.062(4) -0.014(4) 0.010(4) 0.007(3)
C10 0.071(5) 0.058(5) 0.092(6) 0.018(4) 0.024(5) 0.011(4)
C11 0.048(4) 0.053(4) 0.163(9) -0.013(5) -0.013(5) -0.003(4)
Cl1 0.0363(7) 0.0507(8) 0.0388(5) -0.0007(7) -0.0029(7) -0.0021(6)
F1 0.120(3) 0.055(2) 0.189(4) -0.038(3) 0.046(4) -0.031(2)
N1 0.051(3) 0.044(3) 0.032(2) -0.002(2) -0.007(3) 0.006(2)
O1 0.051(2) 0.0405(19) 0.083(3) -0.003(3) -0.006(2) 0.0137(18)

loop_
_geom_bond_atom_site_label_1
_geom_bond_atom_site_label_2
_geom_bond_distance
_geom_bond_site_symmetry_2
_geom_bond_publ_flag
C01 O1 1.444(5) . ?
C01 C02 1.519(7) . ?
C01 C11 1.520(8) . ?
C01 C10 1.526(10) . ?
C02 C03 1.519(6) . ?
C02 H021 1.05(4) . ?
C02 H022 0.92(4) . ?
C03 N1 1.488(6) . ?
C03 C04 1.498(5) . ?
C03 H03 0.98(4) . ?
C04 C05 1.385(6) . ?
C04 C09 1.397(6) . ?
C05 O1 1.364(5) . ?
C05 C06 1.384(6) . ?
C06 C07 1.373(8) . ?
C06 H06 0.83(4) . ?
C07 C08 1.365(8) . ?
C07 H07 0.96(5) . ?
C08 C09 1.354(7) . ?
C08 F1 1.381(6) . ?
C09 H09 0.92(4) . ?
C10 H101 0.95(7) . ?
C10 H102 0.95(6) . ?
C10 H103 1.05(6) . ?
C11 H111 1.03(8) . ?
C11 H112 1.06(6) . ?
C11 H113 0.94(5) . ?
N1 H11 0.80(3) . ?
N1 H12 1.18(7) . ?
N1 H13 1.01(6) . ?

loop_
_cod_related_entry_id
_cod_related_entry_database
_cod_related_entry_code
1 ChemSpider 21183592
